data_4083176
loop_
_publ_author_name
'Burgun, Alexandre'
'Gendron, Fr\'ed\'eric'
'Sumby, Christopher J.'
'Roisnel, Thierry'
'Cador, Olivier'
'Costuas, Karine'
'Halet, Jean-Fran\,cois'
'Bruce, Michael I.'
'Lapinte, Claude'

_publ_section_title
;
 Hexatriynediyl Chain Spanning Two Cp*(dppe)M Termini (M = Fe, Ru):
 Evidence for the Dependence of Electronic and Magnetic Couplings on the
 Relative Orientation of the Termini
;
_journal_issue 10
_journal_name_full Organometallics
_journal_page_first 2613
_journal_paper_doi 10.1021/om500328y
_journal_volume 33
_journal_year 2014
_chemical_compound_source 'synthesis as described'
_chemical_formula_moiety 'C78 H78 Fe2 P4, F6 P, 5(C H2 Cl2)'
_chemical_formula_sum 'C83 H88 Cl10 F6 Fe2 P5'
_chemical_formula_weight 1820.58
_chemical_name_systematic
;
 ?
;
_space_group_IT_number 13
_symmetry_cell_setting monoclinic
_symmetry_Int_Tables_number 13
_symmetry_space_group_name_Hall '-P 2yc'
_symmetry_space_group_name_H-M 'P 1 2/c 1'
_atom_sites_solution_hydrogens geom
_atom_sites_solution_primary direct
_atom_sites_solution_secondary difmap
_cell_angle_alpha 90
_cell_angle_beta 95.4490(10)
_cell_angle_gamma 90
_cell_formula_units_Z 2
_cell_length_a 12.4033(4)
_cell_length_b 16.7348(6)
_cell_length_c 20.6758(6)
_cell_measurement_reflns_used 8539
_cell_measurement_temperature 150(2)
_cell_measurement_theta_max 26.85
_cell_measurement_theta_min 2.32
_cell_measurement_wavelength 0.71073
_cell_volume 4272.2(2)
_computing_cell_refinement 'Bruker SMART (Bruker, 2002)'
_computing_data_collection 'Bruker SAINT (Bruker, 2002)'
_computing_data_reduction 'Bruker SAINT (Bruker, 2002)'
_computing_molecular_graphics 'Ortep-3 for Windows (Farrugia, 1997)'
_computing_publication_material
;
           WinGX publication routines (Farrugia, 2012),
           CRYSCAL (T. Roisnel, local program)
;
_computing_structure_refinement 'SHELXL-97 (Sheldrick, 1997)'
_computing_structure_solution 'SIR97 (Altomare et al., 1999)'
_diffrn_ambient_temperature 150(2)
_diffrn_detector 'CCD plate'
_diffrn_measured_fraction_theta_full 0.997
_diffrn_measured_fraction_theta_max 0.997
_diffrn_measurement_device_type 'APEXII, Bruker-AXS'
_diffrn_measurement_method 'CCD rotation images, thin slices'
_diffrn_radiation_monochromator graphite
_diffrn_radiation_probe x-ray
_diffrn_radiation_type MoK\a
_diffrn_radiation_wavelength 0.71073
_diffrn_reflns_av_R_equivalents 0.0443
_diffrn_reflns_av_unetI/netI 0.0443
_diffrn_reflns_limit_h_max 16
_diffrn_reflns_limit_h_min -16
_diffrn_reflns_limit_k_max 21
_diffrn_reflns_limit_k_min -21
_diffrn_reflns_limit_l_max 26
_diffrn_reflns_limit_l_min -26
_diffrn_reflns_number 37237
_diffrn_reflns_theta_full 27.42
_diffrn_reflns_theta_max 27.42
_diffrn_reflns_theta_min 2.94
_exptl_absorpt_coefficient_mu 0.802
_exptl_absorpt_correction_T_max 0.953
_exptl_absorpt_correction_T_min 0.793
_exptl_absorpt_correction_type multi-scan
_exptl_absorpt_process_details
;
  [Sheldrick, G.M. (2002). SADABS Bruker AXS Inc., Madison, Wisconsin, USA]
;
_exptl_crystal_colour black
_exptl_crystal_density_diffrn 1.415
_exptl_crystal_density_method 'not measured'
_exptl_crystal_description stick
_exptl_crystal_F_000 1874
_exptl_crystal_size_max 0.52
_exptl_crystal_size_mid 0.14
_exptl_crystal_size_min 0.06
_refine_diff_density_max 1.199
_refine_diff_density_min -0.931
_refine_diff_density_rms 0.079
_refine_ls_extinction_method none
_refine_ls_goodness_of_fit_ref 1.042
_refine_ls_hydrogen_treatment constr
_refine_ls_matrix_type full
_refine_ls_number_parameters 484
_refine_ls_number_reflns 9696
_refine_ls_number_restraints 0
_refine_ls_restrained_S_all 1.042
_refine_ls_R_factor_all 0.0697
_refine_ls_R_factor_gt 0.0497
_refine_ls_shift/su_max 0.004
_refine_ls_shift/su_mean 0
_refine_ls_structure_factor_coef Fsqd
_refine_ls_weighting_details 'calc w=1/[\s^2^(Fo^2^)+(0.0618P)^2^+5.1433P] where P=(Fo^2^+2Fc^2^)/3'
_refine_ls_weighting_scheme calc
_refine_ls_wR_factor_gt 0.1254
_refine_ls_wR_factor_ref 0.1385
_reflns_number_gt 7356
_reflns_number_total 9696
_reflns_threshold_expression >2sigma(I)
_cod_data_source_file om500328y_si_002.cif
_cod_data_source_block AB79
_cod_depositor_comments 'Adding full bibliography for 4083176--4083178.cif.'
_cod_original_sg_symbol_H-M 'P 2/c'
_cod_database_code 4083176

loop_
_symmetry_equiv_pos_as_xyz
'x, y, z'
'-x, y, -z+1/2'
'-x, -y, -z'
'x, -y, z-1/2'

loop_
_atom_site_label
_atom_site_type_symbol
_atom_site_fract_x
_atom_site_fract_y
_atom_site_fract_z
_atom_site_U_iso_or_equiv
_atom_site_adp_type
_atom_site_occupancy
_atom_site_symmetry_multiplicity
_atom_site_calc_flag
_atom_site_refinement_flags
Fe1 Fe 0.78045(3) 0.19325(2) 0.091205(17) 0.01672(10) Uani 1 1 d .
P1 P 0.69340(5) 0.10254(4) 0.02839(3) 0.01823(15) Uani 1 1 d .
P2 P 0.67565(5) 0.28093(4) 0.03397(3) 0.01919(15) Uani 1 1 d .
C41 C 0.9122(2) 0.26637(18) 0.13204(14) 0.0251(6) Uani 1 1 d .
C42 C 0.9464(2) 0.22451(18) 0.07671(13) 0.0242(6) Uani 1 1 d .
C43 C 0.9401(2) 0.14128(18) 0.08936(14) 0.0251(6) Uani 1 1 d .
C44 C 0.8996(2) 0.13046(19) 0.15129(14) 0.0275(6) Uani 1 1 d .
C45 C 0.8844(2) 0.2078(2) 0.17778(13) 0.0284(7) Uani 1 1 d .
C46 C 0.9261(2) 0.3541(2) 0.14471(18) 0.0405(8) Uani 1 1 d .
H46A H 0.8663 0.3737 0.1681 0.061 Uiso 1 1 calc R
H46B H 0.9263 0.3826 0.1033 0.061 Uiso 1 1 calc R
H46C H 0.995 0.3634 0.171 0.061 Uiso 1 1 calc R
C47 C 0.9983(2) 0.2629(2) 0.02146(16) 0.0378(8) Uani 1 1 d .
H47A H 1.0703 0.2828 0.0373 0.057 Uiso 1 1 calc R
H47B H 0.9533 0.3075 0.0041 0.057 Uiso 1 1 calc R
H47C H 1.0051 0.2233 -0.0129 0.057 Uiso 1 1 calc R
C48 C 0.9838(3) 0.0749(2) 0.05067(17) 0.0401(8) Uani 1 1 d .
H48A H 0.9886 0.0929 0.0059 0.06 Uiso 1 1 calc R
H48B H 0.9353 0.0287 0.0506 0.06 Uiso 1 1 calc R
H48C H 1.0559 0.0598 0.0702 0.06 Uiso 1 1 calc R
C49 C 0.8850(3) 0.0519(2) 0.18463(19) 0.0498(10) Uani 1 1 d .
H49A H 0.9559 0.0313 0.202 0.075 Uiso 1 1 calc R
H49B H 0.8504 0.0136 0.1533 0.075 Uiso 1 1 calc R
H49C H 0.8393 0.0596 0.2203 0.075 Uiso 1 1 calc R
C50 C 0.8537(3) 0.2249(3) 0.24501(14) 0.0468(10) Uani 1 1 d .
H50A H 0.7979 0.187 0.2558 0.07 Uiso 1 1 calc R
H50B H 0.8256 0.2795 0.2467 0.07 Uiso 1 1 calc R
H50C H 0.9177 0.2194 0.2764 0.07 Uiso 1 1 calc R
C11 C 0.5543(2) 0.14090(17) 0.01077(13) 0.0215(5) Uani 1 1 d .
H11A H 0.5136 0.1075 -0.0227 0.026 Uiso 1 1 calc R
H11B H 0.5157 0.1399 0.0506 0.026 Uiso 1 1 calc R
C12 C 0.5633(2) 0.22656(18) -0.01369(13) 0.0251(6) Uani 1 1 d .
H12A H 0.4941 0.255 -0.0099 0.03 Uiso 1 1 calc R
H12B H 0.5766 0.2258 -0.0601 0.03 Uiso 1 1 calc R
C13 C 0.6801(2) 0.00262(17) 0.06301(13) 0.0225(6) Uani 1 1 d .
C14 C 0.7396(2) -0.06200(18) 0.04292(14) 0.0280(6) Uani 1 1 d .
H14 H 0.7843 -0.0553 0.0085 0.034 Uiso 1 1 calc R
C15 C 0.7342(2) -0.1364(2) 0.07280(16) 0.0344(7) Uani 1 1 d .
H15 H 0.7757 -0.1799 0.059 0.041 Uiso 1 1 calc R
C16 C 0.6682(3) -0.1470(2) 0.12278(16) 0.0359(7) Uani 1 1 d .
H16 H 0.664 -0.1978 0.1428 0.043 Uiso 1 1 calc R
C17 C 0.6087(2) -0.08355(19) 0.14337(14) 0.0311(7) Uani 1 1 d .
H17 H 0.5639 -0.0908 0.1777 0.037 Uiso 1 1 calc R
C18 C 0.6143(2) -0.00917(18) 0.11390(13) 0.0250(6) Uani 1 1 d .
H18 H 0.5732 0.0341 0.1283 0.03 Uiso 1 1 calc R
C19 C 0.7302(2) 0.08269(17) -0.05401(12) 0.0228(6) Uani 1 1 d .
C20 C 0.8067(2) 0.1305(2) -0.08033(14) 0.0321(7) Uani 1 1 d .
H20 H 0.8451 0.1696 -0.0539 0.039 Uiso 1 1 calc R
C21 C 0.8276(3) 0.1218(2) -0.14486(16) 0.0460(9) Uani 1 1 d .
H21 H 0.8806 0.1543 -0.1622 0.055 Uiso 1 1 calc R
C22 C 0.7714(3) 0.0659(2) -0.18356(16) 0.0481(9) Uani 1 1 d .
H22 H 0.7844 0.0612 -0.2279 0.058 Uiso 1 1 calc R
C23 C 0.6960(3) 0.0166(2) -0.15841(16) 0.0430(8) Uani 1 1 d .
H23 H 0.6588 -0.0226 -0.1852 0.052 Uiso 1 1 calc R
C24 C 0.6747(2) 0.02483(19) -0.09364(14) 0.0314(7) Uani 1 1 d .
H24 H 0.6228 -0.0087 -0.0763 0.038 Uiso 1 1 calc R
C25 C 0.6051(2) 0.35549(17) 0.07998(13) 0.0232(6) Uani 1 1 d .
C26 C 0.6348(2) 0.36922(18) 0.14599(14) 0.0269(6) Uani 1 1 d .
H26 H 0.6906 0.3382 0.1684 0.032 Uiso 1 1 calc R
C27 C 0.5826(3) 0.4285(2) 0.17904(16) 0.0346(7) Uani 1 1 d .
H27 H 0.6036 0.4379 0.2238 0.042 Uiso 1 1 calc R
C28 C 0.5007(3) 0.4736(2) 0.14713(17) 0.0376(8) Uani 1 1 d .
H28 H 0.4654 0.5136 0.17 0.045 Uiso 1 1 calc R
C29 C 0.4699(2) 0.46031(19) 0.08177(17) 0.0346(7) Uani 1 1 d .
H29 H 0.4131 0.4909 0.06 0.041 Uiso 1 1 calc R
C30 C 0.5224(2) 0.40207(18) 0.04806(15) 0.0288(6) Uani 1 1 d .
H30 H 0.5019 0.3939 0.0031 0.035 Uiso 1 1 calc R
C31 C 0.7343(2) 0.34680(18) -0.02481(14) 0.0265(6) Uani 1 1 d .
C32 C 0.7830(2) 0.41846(18) -0.00241(15) 0.0296(6) Uani 1 1 d .
H32 H 0.7772 0.4349 0.0411 0.035 Uiso 1 1 calc R
C33 C 0.8398(3) 0.4661(2) -0.04301(18) 0.0407(8) Uani 1 1 d .
H33 H 0.8742 0.5137 -0.0268 0.049 Uiso 1 1 calc R
C34 C 0.8456(3) 0.4436(2) -0.10731(19) 0.0486(10) Uani 1 1 d .
H34 H 0.8848 0.4754 -0.1351 0.058 Uiso 1 1 calc R
C35 C 0.7944(3) 0.3748(2) -0.13062(17) 0.0447(9) Uani 1 1 d .
H35 H 0.7967 0.3606 -0.175 0.054 Uiso 1 1 calc R
C36 C 0.7393(3) 0.3256(2) -0.09020(15) 0.0349(7) Uani 1 1 d .
H36 H 0.7052 0.2781 -0.1069 0.042 Uiso 1 1 calc R
C1 C 0.6707(2) 0.18212(16) 0.14313(12) 0.0198(5) Uani 1 1 d .
C2 C 0.6026(2) 0.17460(17) 0.18365(12) 0.0208(5) Uani 1 1 d .
C3 C 0.5322(2) 0.16971(17) 0.22892(12) 0.0210(5) Uani 1 1 d .
P101 P 0.5 0.29719(8) 0.75 0.0403(3) Uani 1 2 d S
F101 F 0.5920(4) 0.2371(3) 0.75926(15) 0.186(3) Uani 1 1 d .
F102 F 0.4135(3) 0.3673(2) 0.74063(13) 0.1072(13) Uani 1 1 d .
F103 F 0.4908(2) 0.29816(15) 0.82681(10) 0.0601(6) Uani 1 1 d .
C201 C 0.3429(3) 0.2849(2) 0.14400(18) 0.0407(8) Uani 1 1 d .
H20A H 0.4114 0.3057 0.1296 0.049 Uiso 1 1 calc R
H20B H 0.3572 0.2684 0.19 0.049 Uiso 1 1 calc R
Cl21 Cl 0.30168(10) 0.20202(8) 0.09720(7) 0.0790(4) Uani 1 1 d .
Cl22 Cl 0.24460(7) 0.36172(6) 0.13800(5) 0.0539(3) Uani 1 1 d .
C301 C 0.2624(4) 0.3899(3) 0.8550(2) 0.0643(12) Uani 1 1 d .
H30A H 0.3279 0.4229 0.8516 0.077 Uiso 1 1 calc R
H30B H 0.2712 0.34 0.8303 0.077 Uiso 1 1 calc R
Cl31 Cl 0.15006(12) 0.44173(8) 0.81881(9) 0.0955(5) Uani 1 1 d .
Cl32 Cl 0.25430(13) 0.36554(9) 0.93708(7) 0.0860(4) Uani 1 1 d .
C401 C 1 0.7245(4) 0.25 0.0628(16) Uani 1 2 d S
H40A H 0.9599 0.6898 0.2782 0.075 Uiso 0.5 1 calc PR
H40B H 1.0401 0.6898 0.2218 0.075 Uiso 0.5 1 calc PR
Cl41 Cl 0.90733(9) 0.78444(8) 0.20123(6) 0.0684(3) Uani 1 1 d .

loop_
_atom_site_aniso_label
_atom_site_aniso_U_11
_atom_site_aniso_U_22
_atom_site_aniso_U_33
_atom_site_aniso_U_23
_atom_site_aniso_U_13
_atom_site_aniso_U_12
Fe1 0.01380(17) 0.0205(2) 0.01604(18) -0.00183(14) 0.00231(13) -0.00077(14)
P1 0.0179(3) 0.0199(4) 0.0170(3) -0.0019(3) 0.0023(2) -0.0013(3)
P2 0.0179(3) 0.0198(4) 0.0199(3) -0.0007(3) 0.0018(2) 0.0002(3)
C41 0.0155(11) 0.0277(16) 0.0310(14) -0.0078(12) -0.0031(10) -0.0010(11)
C42 0.0137(11) 0.0308(16) 0.0280(14) -0.0019(12) 0.0019(10) -0.0005(11)
C43 0.0150(11) 0.0282(16) 0.0318(14) -0.0052(12) 0.0003(10) 0.0024(11)
C44 0.0193(12) 0.0326(17) 0.0292(14) 0.0054(13) -0.0045(10) 0.0005(12)
C45 0.0165(12) 0.046(2) 0.0219(13) -0.0062(13) -0.0026(10) -0.0020(12)
C46 0.0272(15) 0.0322(19) 0.060(2) -0.0163(16) -0.0072(14) -0.0015(13)
C47 0.0235(14) 0.051(2) 0.0395(17) 0.0074(16) 0.0072(12) -0.0064(14)
C48 0.0290(15) 0.039(2) 0.052(2) -0.0150(16) 0.0029(14) 0.0092(14)
C49 0.0427(19) 0.050(2) 0.052(2) 0.0259(19) -0.0191(16) -0.0099(17)
C50 0.0267(15) 0.092(3) 0.0215(15) -0.0135(17) -0.0005(12) -0.0012(17)
C11 0.0179(12) 0.0257(15) 0.0207(12) -0.0032(11) -0.0002(9) -0.0019(10)
C12 0.0216(12) 0.0278(16) 0.0244(13) -0.0013(12) -0.0051(10) -0.0005(11)
C13 0.0221(12) 0.0232(15) 0.0217(13) -0.0018(11) -0.0015(10) -0.0036(11)
C14 0.0248(13) 0.0270(16) 0.0320(15) 0.0020(12) 0.0017(11) -0.0010(12)
C15 0.0337(16) 0.0263(17) 0.0424(18) 0.0028(14) -0.0005(13) 0.0029(13)
C16 0.0370(16) 0.0293(18) 0.0395(17) 0.0120(14) -0.0071(13) -0.0052(14)
C17 0.0332(15) 0.0340(18) 0.0254(14) 0.0039(13) -0.0014(12) -0.0087(13)
C18 0.0254(13) 0.0266(16) 0.0226(13) -0.0025(11) 0.0007(10) -0.0055(11)
C19 0.0262(13) 0.0232(15) 0.0191(12) -0.0023(11) 0.0032(10) 0.0033(11)
C20 0.0368(16) 0.0331(18) 0.0279(15) -0.0027(13) 0.0108(12) -0.0017(13)
C21 0.062(2) 0.045(2) 0.0342(18) 0.0028(16) 0.0238(16) -0.0013(18)
C22 0.071(2) 0.052(2) 0.0231(15) -0.0060(15) 0.0148(16) 0.009(2)
C23 0.061(2) 0.038(2) 0.0282(16) -0.0154(15) -0.0006(15) 0.0051(17)
C24 0.0353(15) 0.0298(17) 0.0289(15) -0.0067(13) 0.0023(12) -0.0003(13)
C25 0.0208(12) 0.0217(15) 0.0277(14) -0.0004(11) 0.0062(10) -0.0006(11)
C26 0.0240(13) 0.0242(16) 0.0328(15) -0.0042(12) 0.0049(11) -0.0020(11)
C27 0.0355(16) 0.0311(18) 0.0387(17) -0.0080(14) 0.0117(13) -0.0006(14)
C28 0.0383(17) 0.0239(17) 0.054(2) -0.0040(15) 0.0234(15) 0.0017(13)
C29 0.0279(14) 0.0233(16) 0.054(2) 0.0101(14) 0.0142(14) 0.0072(12)
C30 0.0284(14) 0.0247(16) 0.0343(15) 0.0050(12) 0.0086(12) 0.0010(12)
C31 0.0221(13) 0.0269(16) 0.0309(14) 0.0076(12) 0.0045(11) 0.0053(11)
C32 0.0253(13) 0.0256(16) 0.0381(16) 0.0050(13) 0.0042(12) 0.0014(12)
C33 0.0331(16) 0.0270(18) 0.064(2) 0.0118(16) 0.0152(15) 0.0011(13)
C34 0.048(2) 0.044(2) 0.058(2) 0.0238(18) 0.0263(18) 0.0081(17)
C35 0.053(2) 0.049(2) 0.0344(17) 0.0135(16) 0.0190(15) 0.0097(18)
C36 0.0396(17) 0.0374(19) 0.0288(15) 0.0044(14) 0.0087(13) 0.0037(14)
C1 0.0187(12) 0.0223(15) 0.0178(12) -0.0024(10) -0.0013(9) 0.0008(10)
C2 0.0189(12) 0.0231(15) 0.0204(12) -0.0035(11) 0.0010(10) -0.0015(10)
C3 0.0195(12) 0.0237(14) 0.0194(12) 0.0003(11) -0.0006(9) 0.0001(11)
P101 0.0495(7) 0.0401(8) 0.0315(6) 0 0.0040(5) 0
F101 0.275(5) 0.219(5) 0.0575(19) -0.027(2) -0.021(3) 0.207(5)
F102 0.127(3) 0.144(3) 0.0535(16) 0.0189(18) 0.0251(16) 0.078(2)
F103 0.0693(15) 0.0792(18) 0.0319(11) 0.0103(11) 0.0057(10) -0.0099(13)
C201 0.0280(15) 0.038(2) 0.056(2) 0.0151(16) 0.0043(14) 0.0024(14)
Cl21 0.0639(7) 0.0822(9) 0.0870(9) -0.0396(7) -0.0133(6) 0.0185(6)
Cl22 0.0378(4) 0.0424(5) 0.0822(7) 0.0231(5) 0.0091(4) 0.0095(4)
C301 0.056(2) 0.052(3) 0.087(3) 0.003(2) 0.018(2) -0.004(2)
Cl31 0.0903(10) 0.0537(8) 0.1391(13) -0.0166(8) -0.0072(9) 0.0184(7)
Cl32 0.1155(11) 0.0709(9) 0.0748(8) -0.0144(7) 0.0253(8) -0.0058(8)
C401 0.046(3) 0.063(4) 0.076(4) 0 -0.008(3) 0
Cl41 0.0529(6) 0.0815(9) 0.0670(7) -0.0077(6) -0.0143(5) 0.0079(5)

loop_
_atom_type_symbol
_atom_type_description
_atom_type_scat_dispersion_real
_atom_type_scat_dispersion_imag
_atom_type_scat_source
C C 0.0033 0.0016 'International Tables Vol C Tables 4.2.6.8 and 6.1.1.4'
H H 0 0 'International Tables Vol C Tables 4.2.6.8 and 6.1.1.4'
F F 0.0171 0.0103 'International Tables Vol C Tables 4.2.6.8 and 6.1.1.4'
P P 0.1023 0.0942 'International Tables Vol C Tables 4.2.6.8 and 6.1.1.4'
Fe Fe 0.3463 0.8444 'International Tables Vol C Tables 4.2.6.8 and 6.1.1.4'
Cl Cl 0.1484 0.1585 'International Tables Vol C Tables 4.2.6.8 and 6.1.1.4'

loop_
_geom_angle_atom_site_label_1
_geom_angle_atom_site_label_2
_geom_angle_atom_site_label_3
_geom_angle
_geom_angle_site_symmetry_1
_geom_angle_site_symmetry_3
C1 Fe1 C44 97.04(11) . .
C1 Fe1 C45 86.73(11) . .
C44 Fe1 C45 39.33(12) . .
C1 Fe1 C41 114.18(11) . .
C44 Fe1 C41 65.79(11) . .
C45 Fe1 C41 39.04(11) . .
C1 Fe1 C43 134.82(11) . .
C44 Fe1 C43 39.00(11) . .
C45 Fe1 C43 64.98(11) . .
C41 Fe1 C43 64.75(11) . .
C1 Fe1 C42 151.29(11) . .
C44 Fe1 C42 65.33(11) . .
C45 Fe1 C42 65.17(10) . .
C41 Fe1 C42 38.92(10) . .
C43 Fe1 C42 38.23(11) . .
C1 Fe1 P1 85.72(8) . .
C44 Fe1 P1 106.18(9) . .
C45 Fe1 P1 143.08(9) . .
C41 Fe1 P1 158.79(8) . .
C43 Fe1 P1 96.33(8) . .
C42 Fe1 P1 120.04(8) . .
C1 Fe1 P2 87.09(8) . .
C44 Fe1 P2 168.32(9) . .
C45 Fe1 P2 130.64(9) . .
C41 Fe1 P2 102.55(8) . .
C43 Fe1 P2 138.08(8) . .
C42 Fe1 P2 106.33(8) . .
P1 Fe1 P2 84.97(3) . .
C13 P1 C19 103.70(13) . .
C13 P1 C11 106.11(12) . .
C19 P1 C11 100.96(12) . .
C13 P1 Fe1 117.00(9) . .
C19 P1 Fe1 121.24(9) . .
C11 P1 Fe1 105.81(9) . .
C25 P2 C31 99.93(13) . .
C25 P2 C12 103.62(13) . .
C31 P2 C12 105.41(13) . .
C25 P2 Fe1 117.04(9) . .
C31 P2 Fe1 119.89(9) . .
C12 P2 Fe1 109.19(10) . .
C45 C41 C42 107.5(3) . .
C45 C41 C46 126.0(3) . .
C42 C41 C46 125.3(3) . .
C45 C41 Fe1 69.34(15) . .
C42 C41 Fe1 71.42(15) . .
C46 C41 Fe1 134.2(2) . .
C43 C42 C41 107.8(2) . .
C43 C42 C47 126.3(3) . .
C41 C42 C47 125.1(3) . .
C43 C42 Fe1 70.67(15) . .
C41 C42 Fe1 69.67(14) . .
C47 C42 Fe1 133.3(2) . .
C42 C43 C44 108.6(2) . .
C42 C43 C48 126.8(3) . .
C44 C43 C48 124.0(3) . .
C42 C43 Fe1 71.11(15) . .
C44 C43 Fe1 68.65(15) . .
C48 C43 Fe1 133.1(2) . .
C45 C44 C43 107.4(3) . .
C45 C44 C49 126.3(3) . .
C43 C44 C49 126.1(3) . .
C45 C44 Fe1 70.38(16) . .
C43 C44 Fe1 72.35(15) . .
C49 C44 Fe1 126.6(2) . .
C44 C45 C41 108.7(2) . .
C44 C45 C50 125.6(3) . .
C41 C45 C50 125.5(3) . .
C44 C45 Fe1 70.28(15) . .
C41 C45 Fe1 71.62(15) . .
C50 C45 Fe1 128.02(19) . .
C41 C46 H46A 109.5 . .
C41 C46 H46B 109.5 . .
H46A C46 H46B 109.5 . .
C41 C46 H46C 109.5 . .
H46A C46 H46C 109.5 . .
H46B C46 H46C 109.5 . .
C42 C47 H47A 109.5 . .
C42 C47 H47B 109.5 . .
H47A C47 H47B 109.5 . .
C42 C47 H47C 109.5 . .
H47A C47 H47C 109.5 . .
H47B C47 H47C 109.5 . .
C43 C48 H48A 109.5 . .
C43 C48 H48B 109.5 . .
H48A C48 H48B 109.5 . .
C43 C48 H48C 109.5 . .
H48A C48 H48C 109.5 . .
H48B C48 H48C 109.5 . .
C44 C49 H49A 109.5 . .
C44 C49 H49B 109.5 . .
H49A C49 H49B 109.5 . .
C44 C49 H49C 109.5 . .
H49A C49 H49C 109.5 . .
H49B C49 H49C 109.5 . .
C45 C50 H50A 109.5 . .
C45 C50 H50B 109.5 . .
H50A C50 H50B 109.5 . .
C45 C50 H50C 109.5 . .
H50A C50 H50C 109.5 . .
H50B C50 H50C 109.5 . .
C12 C11 P1 107.20(17) . .
C12 C11 H11A 110.3 . .
P1 C11 H11A 110.3 . .
C12 C11 H11B 110.3 . .
P1 C11 H11B 110.3 . .
H11A C11 H11B 108.5 . .
C11 C12 P2 110.92(18) . .
C11 C12 H12A 109.5 . .
P2 C12 H12A 109.5 . .
C11 C12 H12B 109.5 . .
P2 C12 H12B 109.5 . .
H12A C12 H12B 108 . .
C14 C13 C18 118.4(3) . .
C14 C13 P1 121.4(2) . .
C18 C13 P1 120.0(2) . .
C13 C14 C15 120.8(3) . .
C13 C14 H14 119.6 . .
C15 C14 H14 119.6 . .
C16 C15 C14 119.9(3) . .
C16 C15 H15 120 . .
C14 C15 H15 120 . .
C17 C16 C15 120.1(3) . .
C17 C16 H16 120 . .
C15 C16 H16 120 . .
C16 C17 C18 120.1(3) . .
C16 C17 H17 119.9 . .
C18 C17 H17 119.9 . .
C17 C18 C13 120.7(3) . .
C17 C18 H18 119.7 . .
C13 C18 H18 119.7 . .
C20 C19 C24 118.9(3) . .
C20 C19 P1 119.9(2) . .
C24 C19 P1 121.0(2) . .
C21 C20 C19 120.7(3) . .
C21 C20 H20 119.7 . .
C19 C20 H20 119.7 . .
C22 C21 C20 120.0(3) . .
C22 C21 H21 120 . .
C20 C21 H21 120 . .
C21 C22 C23 120.6(3) . .
C21 C22 H22 119.7 . .
C23 C22 H22 119.7 . .
C22 C23 C24 119.8(3) . .
C22 C23 H23 120.1 . .
C24 C23 H23 120.1 . .
C23 C24 C19 120.0(3) . .
C23 C24 H24 120 . .
C19 C24 H24 120 . .
C26 C25 C30 118.7(3) . .
C26 C25 P2 121.5(2) . .
C30 C25 P2 119.8(2) . .
C25 C26 C27 120.1(3) . .
C25 C26 H26 119.9 . .
C27 C26 H26 119.9 . .
C28 C27 C26 120.5(3) . .
C28 C27 H27 119.8 . .
C26 C27 H27 119.8 . .
C27 C28 C29 120.0(3) . .
C27 C28 H28 120 . .
C29 C28 H28 120 . .
C28 C29 C30 120.0(3) . .
C28 C29 H29 120 . .
C30 C29 H29 120 . .
C29 C30 C25 120.6(3) . .
C29 C30 H30 119.7 . .
C25 C30 H30 119.7 . .
C32 C31 C36 118.5(3) . .
C32 C31 P2 118.6(2) . .
C36 C31 P2 122.7(2) . .
C33 C32 C31 121.1(3) . .
C33 C32 H32 119.5 . .
C31 C32 H32 119.5 . .
C34 C33 C32 119.7(3) . .
C34 C33 H33 120.1 . .
C32 C33 H33 120.1 . .
C35 C34 C33 119.7(3) . .
C35 C34 H34 120.1 . .
C33 C34 H34 120.1 . .
C34 C35 C36 121.2(3) . .
C34 C35 H35 119.4 . .
C36 C35 H35 119.4 . .
C35 C36 C31 119.7(3) . .
C35 C36 H36 120.1 . .
C31 C36 H36 120.1 . .
C2 C1 Fe1 174.1(2) . .
C1 C2 C3 177.0(3) . .
C3 C3 C2 176.46(18) 2_655 .
F101 P101 F101 97.1(5) 2_656 .
F101 P101 F102 173.8(3) 2_656 2_656
F101 P101 F102 89.0(3) . 2_656
F101 P101 F102 89.0(3) 2_656 .
F101 P101 F102 173.8(3) . .
F102 P101 F102 84.8(3) 2_656 .
F101 P101 F103 90.29(16) 2_656 2_656
F101 P101 F103 90.47(16) . 2_656
F102 P101 F103 90.15(14) 2_656 2_656
F102 P101 F103 88.99(13) . 2_656
F101 P101 F103 90.47(16) 2_656 .
F101 P101 F103 90.30(16) . .
F102 P101 F103 89.00(13) 2_656 .
F102 P101 F103 90.15(14) . .
F103 P101 F103 178.8(2) 2_656 .
Cl21 C201 Cl22 112.09(19) . .
Cl21 C201 H20A 109.2 . .
Cl22 C201 H20A 109.2 . .
Cl21 C201 H20B 109.2 . .
Cl22 C201 H20B 109.2 . .
H20A C201 H20B 107.9 . .
Cl31 C301 Cl32 114.3(3) . .
Cl31 C301 H30A 108.7 . .
Cl32 C301 H30A 108.7 . .
Cl31 C301 H30B 108.7 . .
Cl32 C301 H30B 108.7 . .
H30A C301 H30B 107.6 . .
Cl41 C401 Cl41 110.9(4) 2_755 .
Cl41 C401 H40A 109.5 2_755 .
Cl41 C401 H40A 109.5 . .
Cl41 C401 H40B 109.5 2_755 .
Cl41 C401 H40B 109.5 . .
H40A C401 H40B 108.1 . .

loop_
_geom_bond_atom_site_label_1
_geom_bond_atom_site_label_2
_geom_bond_distance
_geom_bond_site_symmetry_2
Fe1 C1 1.822(3) .
Fe1 C44 2.117(3) .
Fe1 C45 2.119(3) .
Fe1 C41 2.149(3) .
Fe1 C43 2.166(3) .
Fe1 C42 2.172(3) .
Fe1 P1 2.2114(7) .
Fe1 P2 2.2251(8) .
P1 C13 1.832(3) .
P1 C19 1.836(3) .
P1 C11 1.845(3) .
P2 C25 1.840(3) .
P2 C31 1.841(3) .
P2 C12 1.866(3) .
C41 C45 1.426(4) .
C41 C42 1.440(4) .
C41 C46 1.498(4) .
C42 C43 1.421(4) .
C42 C47 1.507(4) .
C43 C44 1.431(4) .
C43 C48 1.500(4) .
C44 C45 1.426(4) .
C44 C49 1.503(5) .
C45 C50 1.503(4) .
C46 H46A 0.98 .
C46 H46B 0.98 .
C46 H46C 0.98 .
C47 H47A 0.98 .
C47 H47B 0.98 .
C47 H47C 0.98 .
C48 H48A 0.98 .
C48 H48B 0.98 .
C48 H48C 0.98 .
C49 H49A 0.98 .
C49 H49B 0.98 .
C49 H49C 0.98 .
C50 H50A 0.98 .
C50 H50B 0.98 .
C50 H50C 0.98 .
C11 C12 1.528(4) .
C11 H11A 0.99 .
C11 H11B 0.99 .
C12 H12A 0.99 .
C12 H12B 0.99 .
C13 C14 1.394(4) .
C13 C18 1.405(4) .
C14 C15 1.395(4) .
C14 H14 0.95 .
C15 C16 1.389(5) .
C15 H15 0.95 .
C16 C17 1.383(5) .
C16 H16 0.95 .
C17 C18 1.390(4) .
C17 H17 0.95 .
C18 H18 0.95 .
C19 C20 1.391(4) .
C19 C24 1.405(4) .
C20 C21 1.391(4) .
C20 H20 0.95 .
C21 C22 1.376(5) .
C21 H21 0.95 .
C22 C23 1.385(5) .
C22 H22 0.95 .
C23 C24 1.396(4) .
C23 H23 0.95 .
C24 H24 0.95 .
C25 C26 1.399(4) .
C25 C30 1.403(4) .
C26 C27 1.399(4) .
C26 H26 0.95 .
C27 C28 1.381(5) .
C27 H27 0.95 .
C28 C29 1.387(5) .
C28 H28 0.95 .
C29 C30 1.395(4) .
C29 H29 0.95 .
C30 H30 0.95 .
C31 C32 1.401(4) .
C31 C36 1.405(4) .
C32 C33 1.396(4) .
C32 H32 0.95 .
C33 C34 1.390(5) .
C33 H33 0.95 .
C34 C35 1.380(6) .
C34 H34 0.95 .
C35 C36 1.397(5) .
C35 H35 0.95 .
C36 H36 0.95 .
C1 C2 1.251(4) .
C2 C3 1.342(3) .
C3 C3 1.237(5) 2_655
P101 F101 1.519(3) 2_656
P101 F101 1.519(3) .
P101 F102 1.589(3) 2_656
P101 F102 1.589(3) .
P101 F103 1.603(2) 2_656
P101 F103 1.603(2) .
C201 Cl21 1.740(4) .
C201 Cl22 1.769(3) .
C201 H20A 0.99 .
C201 H20B 0.99 .
C301 Cl31 1.748(5) .
C301 Cl32 1.758(5) .
C301 H30A 0.99 .
C301 H30B 0.99 .
C401 Cl41 1.767(4) 2_755
C401 Cl41 1.767(4) .
C401 H40A 0.99 .
C401 H40B 0.99 .

loop_
_geom_torsion_atom_site_label_1
_geom_torsion_atom_site_label_2
_geom_torsion_atom_site_label_3
_geom_torsion_atom_site_label_4
_geom_torsion
C1 Fe1 P1 C13 -63.99(13)
C44 Fe1 P1 C13 32.11(13)
C45 Fe1 P1 C13 14.76(16)
C41 Fe1 P1 C13 96.5(2)
C43 Fe1 P1 C13 70.67(13)
C42 Fe1 P1 C13 102.58(13)
P2 Fe1 P1 C13 -151.44(10)
C1 Fe1 P1 C19 167.68(13)
C44 Fe1 P1 C19 -96.22(13)
C45 Fe1 P1 C19 -113.57(16)
C41 Fe1 P1 C19 -31.9(3)
C43 Fe1 P1 C19 -57.66(13)
C42 Fe1 P1 C19 -25.74(14)
P2 Fe1 P1 C19 80.23(11)
C1 Fe1 P1 C11 53.91(12)
C44 Fe1 P1 C11 150.01(12)
C45 Fe1 P1 C11 132.67(15)
C41 Fe1 P1 C11 -145.6(2)
C43 Fe1 P1 C11 -171.43(12)
C42 Fe1 P1 C11 -139.51(13)
P2 Fe1 P1 C11 -33.54(9)
C1 Fe1 P2 C25 44.81(13)
C44 Fe1 P2 C25 -66.3(4)
C45 Fe1 P2 C25 -38.36(14)
C41 Fe1 P2 C25 -69.32(12)
C43 Fe1 P2 C25 -135.36(15)
C42 Fe1 P2 C25 -109.38(13)
P1 Fe1 P2 C25 130.76(10)
C1 Fe1 P2 C31 165.93(14)
C44 Fe1 P2 C31 54.8(4)
C45 Fe1 P2 C31 82.76(15)
C41 Fe1 P2 C31 51.79(14)
C43 Fe1 P2 C31 -14.24(17)
C42 Fe1 P2 C31 11.73(14)
P1 Fe1 P2 C31 -108.12(12)
C1 Fe1 P2 C12 -72.43(13)
C44 Fe1 P2 C12 176.4(4)
C45 Fe1 P2 C12 -155.60(14)
C41 Fe1 P2 C12 173.44(12)
C43 Fe1 P2 C12 107.40(15)
C42 Fe1 P2 C12 133.38(12)
P1 Fe1 P2 C12 13.52(10)
C1 Fe1 C41 C45 49.23(19)
C44 Fe1 C41 C45 -37.64(17)
C43 Fe1 C41 C45 -80.75(18)
C42 Fe1 C41 C45 -117.8(2)
P1 Fe1 C41 C45 -109.3(2)
P2 Fe1 C41 C45 141.70(15)
C1 Fe1 C41 C42 167.00(17)
C44 Fe1 C41 C42 80.13(18)
C45 Fe1 C41 C42 117.8(2)
C43 Fe1 C41 C42 37.02(16)
P1 Fe1 C41 C42 8.5(3)
P2 Fe1 C41 C42 -100.53(16)
C1 Fe1 C41 C46 -71.4(3)
C44 Fe1 C41 C46 -158.3(3)
C45 Fe1 C41 C46 -120.7(4)
C43 Fe1 C41 C46 158.6(3)
C42 Fe1 C41 C46 121.6(4)
P1 Fe1 C41 C46 130.0(3)
P2 Fe1 C41 C46 21.0(3)
C45 C41 C42 C43 -0.5(3)
C46 C41 C42 C43 167.7(3)
Fe1 C41 C42 C43 -60.69(18)
C45 C41 C42 C47 -170.5(3)
C46 C41 C42 C47 -2.3(4)
Fe1 C41 C42 C47 129.3(3)
C45 C41 C42 Fe1 60.24(18)
C46 C41 C42 Fe1 -131.6(3)
C1 Fe1 C42 C43 93.1(3)
C44 Fe1 C42 C43 36.96(16)
C45 Fe1 C42 C43 80.47(18)
C41 Fe1 C42 C43 118.4(2)
P1 Fe1 C42 C43 -58.12(17)
P2 Fe1 C42 C43 -151.78(14)
C1 Fe1 C42 C41 -25.3(3)
C44 Fe1 C42 C41 -81.39(19)
C45 Fe1 C42 C41 -37.89(17)
C43 Fe1 C42 C41 -118.4(2)
P1 Fe1 C42 C41 -176.48(14)
P2 Fe1 C42 C41 89.86(16)
C1 Fe1 C42 C47 -144.8(3)
C44 Fe1 C42 C47 159.1(3)
C45 Fe1 C42 C47 -157.4(3)
C41 Fe1 C42 C47 -119.5(4)
C43 Fe1 C42 C47 122.1(4)
P1 Fe1 C42 C47 64.0(3)
P2 Fe1 C42 C47 -29.6(3)
C41 C42 C43 C44 1.5(3)
C47 C42 C43 C44 171.3(3)
Fe1 C42 C43 C44 -58.58(18)
C41 C42 C43 C48 -169.7(3)
C47 C42 C43 C48 0.2(4)
Fe1 C42 C43 C48 130.3(3)
C41 C42 C43 Fe1 60.06(17)
C47 C42 C43 Fe1 -130.1(3)
C1 Fe1 C43 C42 -137.45(18)
C44 Fe1 C43 C42 -119.7(2)
C45 Fe1 C43 C42 -81.00(18)
C41 Fe1 C43 C42 -37.68(16)
P1 Fe1 C43 C42 132.30(15)
P2 Fe1 C43 C42 42.8(2)
C1 Fe1 C43 C44 -17.7(2)
C45 Fe1 C43 C44 38.74(17)
C41 Fe1 C43 C44 82.06(18)
C42 Fe1 C43 C44 119.7(2)
P1 Fe1 C43 C44 -107.96(16)
P2 Fe1 C43 C44 162.52(14)
C1 Fe1 C43 C48 99.4(3)
C44 Fe1 C43 C48 117.1(4)
C45 Fe1 C43 C48 155.9(3)
C41 Fe1 C43 C48 -160.8(3)
C42 Fe1 C43 C48 -123.1(4)
P1 Fe1 C43 C48 9.2(3)
P2 Fe1 C43 C48 -80.3(3)
C42 C43 C44 C45 -1.9(3)
C48 C43 C44 C45 169.5(3)
Fe1 C43 C44 C45 -62.03(18)
C42 C43 C44 C49 -177.1(3)
C48 C43 C44 C49 -5.7(4)
Fe1 C43 C44 C49 122.8(3)
C42 C43 C44 Fe1 60.10(18)
C48 C43 C44 Fe1 -128.4(3)
C1 Fe1 C44 C45 -76.02(18)
C41 Fe1 C44 C45 37.37(16)
C43 Fe1 C44 C45 116.5(2)
C42 Fe1 C44 C45 80.29(17)
P1 Fe1 C44 C45 -163.58(14)
P2 Fe1 C44 C45 34.2(5)
C1 Fe1 C44 C43 167.44(17)
C45 Fe1 C44 C43 -116.5(2)
C41 Fe1 C44 C43 -79.17(18)
C42 Fe1 C44 C43 -36.25(16)
P1 Fe1 C44 C43 79.88(16)
P2 Fe1 C44 C43 -82.4(4)
C1 Fe1 C44 C49 45.2(3)
C45 Fe1 C44 C49 121.2(4)
C41 Fe1 C44 C49 158.6(3)
C43 Fe1 C44 C49 -122.2(4)
C42 Fe1 C44 C49 -158.5(3)
P1 Fe1 C44 C49 -42.4(3)
P2 Fe1 C44 C49 155.4(3)
C43 C44 C45 C41 1.6(3)
C49 C44 C45 C41 176.8(3)
Fe1 C44 C45 C41 -61.67(18)
C43 C44 C45 C50 -173.4(3)
C49 C44 C45 C50 1.7(4)
Fe1 C44 C45 C50 123.2(3)
C43 C44 C45 Fe1 63.32(18)
C49 C44 C45 Fe1 -121.5(3)
C42 C41 C45 C44 -0.7(3)
C46 C41 C45 C44 -168.8(2)
Fe1 C41 C45 C44 60.82(18)
C42 C41 C45 C50 174.4(3)
C46 C41 C45 C50 6.3(4)
Fe1 C41 C45 C50 -124.1(3)
C42 C41 C45 Fe1 -61.57(18)
C46 C41 C45 Fe1 130.4(3)
C1 Fe1 C45 C44 105.28(18)
C41 Fe1 C45 C44 -118.5(2)
C43 Fe1 C45 C44 -38.41(16)
C42 Fe1 C45 C44 -80.74(17)
P1 Fe1 C45 C44 26.9(2)
P2 Fe1 C45 C44 -171.38(13)
C1 Fe1 C45 C41 -136.21(18)
C44 Fe1 C45 C41 118.5(2)
C43 Fe1 C45 C41 80.10(17)
C42 Fe1 C45 C41 37.77(16)
P1 Fe1 C45 C41 145.37(14)
P2 Fe1 C45 C41 -52.87(18)
C1 Fe1 C45 C50 -15.1(3)
C44 Fe1 C45 C50 -120.3(4)
C41 Fe1 C45 C50 121.1(4)
C43 Fe1 C45 C50 -158.8(4)
C42 Fe1 C45 C50 158.9(4)
P1 Fe1 C45 C50 -93.5(3)
P2 Fe1 C45 C50 68.3(4)
C13 P1 C11 C12 176.06(17)
C19 P1 C11 C12 -76.0(2)
Fe1 P1 C11 C12 51.10(18)
P1 C11 C12 P2 -40.5(2)
C25 P2 C12 C11 -111.2(2)
C31 P2 C12 C11 144.30(19)
Fe1 P2 C12 C11 14.3(2)
C19 P1 C13 C14 28.9(3)
C11 P1 C13 C14 134.8(2)
Fe1 P1 C13 C14 -107.4(2)
C19 P1 C13 C18 -155.3(2)
C11 P1 C13 C18 -49.4(2)
Fe1 P1 C13 C18 68.3(2)
C18 C13 C14 C15 -0.3(4)
P1 C13 C14 C15 175.6(2)
C13 C14 C15 C16 0.6(4)
C14 C15 C16 C17 -0.7(5)
C15 C16 C17 C18 0.3(4)
C16 C17 C18 C13 0.0(4)
C14 C13 C18 C17 -0.1(4)
P1 C13 C18 C17 -176.0(2)
C13 P1 C19 C20 -140.5(2)
C11 P1 C19 C20 109.7(2)
Fe1 P1 C19 C20 -6.5(3)
C13 P1 C19 C24 45.9(3)
C11 P1 C19 C24 -63.9(3)
Fe1 P1 C19 C24 179.9(2)
C24 C19 C20 C21 0.4(5)
P1 C19 C20 C21 -173.3(3)
C19 C20 C21 C22 0.7(5)
C20 C21 C22 C23 -1.7(6)
C21 C22 C23 C24 1.5(6)
C22 C23 C24 C19 -0.3(5)
C20 C19 C24 C23 -0.6(5)
P1 C19 C24 C23 173.1(2)
C31 P2 C25 C26 -116.3(2)
C12 P2 C25 C26 135.1(2)
Fe1 P2 C25 C26 14.8(3)
C31 P2 C25 C30 61.2(2)
C12 P2 C25 C30 -47.4(3)
Fe1 P2 C25 C30 -167.66(19)
C30 C25 C26 C27 -0.1(4)
P2 C25 C26 C27 177.4(2)
C25 C26 C27 C28 0.6(5)
C26 C27 C28 C29 -0.2(5)
C27 C28 C29 C30 -0.7(5)
C28 C29 C30 C25 1.2(4)
C26 C25 C30 C29 -0.7(4)
P2 C25 C30 C29 -178.3(2)
C25 P2 C31 C32 43.9(2)
C12 P2 C31 C32 151.1(2)
Fe1 P2 C31 C32 -85.4(2)
C25 P2 C31 C36 -140.8(2)
C12 P2 C31 C36 -33.5(3)
Fe1 P2 C31 C36 90.0(2)
C36 C31 C32 C33 -3.1(4)
P2 C31 C32 C33 172.4(2)
C31 C32 C33 C34 2.0(5)
C32 C33 C34 C35 0.6(5)
C33 C34 C35 C36 -2.1(5)
C34 C35 C36 C31 0.9(5)
C32 C31 C36 C35 1.7(4)
P2 C31 C36 C35 -173.6(2)
